data_2009056
loop_
_publ_author_name
'Foxon, Simon P.'
'Semlyen, J. Anthony'
'Wood, Barry R.'

_publ_section_title
;
 A cyclic dimer of ethyleneglycol maleate
;
_journal_issue 10
_journal_name_full 'Acta Crystallographica Section C'
_journal_page_first IUC9900115
_journal_paper_doi 10.1107/S0108270199098704
_journal_volume 55
_journal_year 1999
_chemical_formula_moiety 'C12 H12 O8'
_chemical_formula_structural '[CH2CH2O.CO.CHCH.CO.O]2'
_chemical_formula_sum 'C12 H12 O8'
_chemical_formula_weight 284.22
_chemical_name_systematic ?
_space_group_IT_number 60
_symmetry_cell_setting orthorhombic
_symmetry_space_group_name_Hall '-P 2n 2ab'
_symmetry_space_group_name_H-M 'P b c n'
_cell_angle_alpha 90
_cell_angle_beta 90
_cell_angle_gamma 90
_cell_formula_units_Z 4
_cell_length_a 9.929(3)
_cell_length_b 8.895(2)
_cell_length_c 14.482(4)
_cell_measurement_reflns_used 19
_cell_measurement_temperature 150(2)
_cell_measurement_theta_max 6.4
_cell_measurement_theta_min 4.6
_cell_volume 1279.0(6)
_computing_cell_refinement 'MSC/AFC6S Diffractometer Control Software'
_computing_data_collection 'MSC/AFC-6S Diffractometer Control Software (MSC, 1992a)'
_computing_data_reduction 'TEXSAN (MSC, 1992b)'
_computing_publication_material SHELXL97
_computing_structure_refinement 'SHELXL97 (Sheldrick, 1997)'
_computing_structure_solution 'SHELXS86 (Sheldrick, 1985)'
_diffrn_ambient_temperature 150(2)
_diffrn_measured_fraction_theta_full 1.000
_diffrn_measured_fraction_theta_max 1.000
_diffrn_measurement_device_type 'Rigaku AFC6S'
_diffrn_measurement_method \w-2\q
_diffrn_radiation_monochromator graphite
_diffrn_radiation_source 'fine-focus sealed tube'
_diffrn_radiation_type 'Mo K\a'
_diffrn_radiation_wavelength 0.7107
_diffrn_reflns_av_R_equivalents 0.00
_diffrn_reflns_av_sigmaI/netI 0.0264
_diffrn_reflns_limit_h_max 11
_diffrn_reflns_limit_h_min 0
_diffrn_reflns_limit_k_max 10
_diffrn_reflns_limit_k_min 0
_diffrn_reflns_limit_l_max 0
_diffrn_reflns_limit_l_min -17
_diffrn_reflns_number 1127
_diffrn_reflns_reduction_process 'Lp corrections applied'
_diffrn_reflns_theta_full 24.99
_diffrn_reflns_theta_max 24.99
_diffrn_reflns_theta_min 2.05
_diffrn_standards_decay_% 0.11
_diffrn_standards_interval_count 150
_diffrn_standards_number 3
_exptl_absorpt_coefficient_mu 0.127
_exptl_absorpt_correction_type none
_exptl_crystal_colour colourless
_exptl_crystal_density_diffrn 1.476
_exptl_crystal_density_method 'not measured'
_exptl_crystal_description block
_exptl_crystal_F_000 592
_exptl_crystal_size_max 0.50
_exptl_crystal_size_mid 0.40
_exptl_crystal_size_min 0.30
_refine_diff_density_max 0.175
_refine_diff_density_min -0.179
_refine_ls_extinction_coef 0.021(3)
_refine_ls_extinction_method SHELXL97
_refine_ls_goodness_of_fit_ref 1.005
_refine_ls_hydrogen_treatment constr
_refine_ls_matrix_type full
_refine_ls_number_parameters 92
_refine_ls_number_reflns 1127
_refine_ls_number_restraints 0
_refine_ls_restrained_S_all 1.005
_refine_ls_R_factor_all 0.0571
_refine_ls_R_factor_gt 0.0361
_refine_ls_shift/su_max <0.001
_refine_ls_shift/su_mean 0.000
_refine_ls_structure_factor_coef Fsqd
_refine_ls_weighting_details 'calc w = 1/[\s^2^(Fo^2^)+(0.0668P)^2^+0.1215P] where P = (Fo^2^+2Fc^2^)/3'
_refine_ls_weighting_scheme calc
_refine_ls_wR_factor_ref 0.1085
_reflns_number_gt 854
_reflns_number_total 1127
_reflns_threshold_expression I>2\s(I)
_cod_data_source_file qa0166.cif
_cod_data_source_block QA0166
_cod_database_code 2009056

loop_
_symmetry_equiv_pos_as_xyz
'  +x,  +y,  +z'
1/2-x,1/2-y,1/2+z
'1/2+x,1/2-y,  -z'
'  -x,  +y,1/2-z'
'  -x,  -y,  -z'
1/2+x,1/2+y,1/2-z
'1/2-x,1/2+y,  +z'
'  +x,  -y,1/2+z'

loop_
_atom_site_label
_atom_site_fract_x
_atom_site_fract_y
_atom_site_fract_z
_atom_site_U_iso_or_equiv
_atom_site_adp_type
_atom_site_calc_flag
_atom_site_refinement_flags
_atom_site_occupancy
_atom_site_disorder_assembly
_atom_site_disorder_group
_atom_site_type_symbol
O1 .44670(13) -.03168(14) .62584(9) .0348(4) Uani d . 1 . . O
O2 .63888(12) .10046(15) .60779(8) .0309(4) Uani d . 1 . . O
O3 .25295(12) .16158(15) .72149(8) .0323(4) Uani d . 1 . . O
O4 .11998(13) .09292(15) .60202(9) .0362(4) Uani d . 1 . . O
C1 .71508(19) -.0141(2) .65669(14) .0356(5) Uani d . 1 . . C
H1A .7583 -.0812 .6130 .043 Uiso calc R 1 . . H
H1B .6556 -.0729 .6956 .043 Uiso calc R 1 . . H
C2 .50478(18) .0808(2) .60149(11) .0250(4) Uani d . 1 . . C
C3 .44016(18) .2151(2) .56003(12) .0280(4) Uani d . 1 . . C
H3 .4913 .2785 .5229 .034 Uiso calc R 1 . . H
C4 .31079(18) .2475(2) .57447(11) .0282(4) Uani d . 1 . . C
H4 .2765 .3332 .5462 .034 Uiso calc R 1 . . H
C5 .21725(17) .1577(2) .63198(12) .0262(4) Uani d . 1 . . C
C6 .18116(18) .0638(2) .78561(13) .0361(5) Uani d . 1 . . C
H6A .1278 -.0092 .7520 .043 Uiso calc R 1 . . H
H6B .1214 .1226 .8244 .043 Uiso calc R 1 . . H

loop_
_atom_site_aniso_label
_atom_site_aniso_U_11
_atom_site_aniso_U_22
_atom_site_aniso_U_33
_atom_site_aniso_U_12
_atom_site_aniso_U_13
_atom_site_aniso_U_23
O1 .0315(7) .0281(7) .0448(8) .0000(6) -.0024(6) -.0008(6)
O2 .0231(7) .0414(8) .0283(7) .0040(6) -.0020(5) -.0001(6)
O3 .0260(6) .0453(9) .0255(6) -.0007(6) -.0006(5) -.0062(6)
O4 .0300(8) .0394(8) .0391(8) .0012(6) -.0101(6) -.0018(6)
C1 .0309(10) .0412(11) .0347(10) -.0033(9) -.0039(8) .0104(9)
C2 .0251(9) .0298(9) .0201(9) -.0053(7) .0014(7) .0007(8)
C3 .0313(9) .0301(10) .0225(9) .0013(7) -.0005(7) -.0002(8)
C4 .0332(9) .0276(9) .0238(9) .0004(7) -.0060(7) .0055(8)
C5 .0227(9) .0267(9) .0292(9) -.0032(7) -.0036(7) .0089(8)
C6 .0222(9) .0547(12) .0316(10) .0017(9) .0032(8) -.0082(9)

loop_
_atom_type_symbol
_atom_type_scat_dispersion_real
_atom_type_scat_dispersion_imag
_atom_type_scat_source
C 0.002 0.002
;International Tables for Crystallography
(1992, Vol. C, Tables 4.2.6.8 and 6.1.1.1)
;
H 0.000 0.000
;International Tables for Crystallography
(1992, Vol. C, Table 6.1.1.2)
;
O 0.008 0.006
;International Tables for Crystallography
(1992, Vol. C, Tables 4.2.6.8 and 6.1.1.1)
;

loop_
_geom_angle_atom_site_label_1
_geom_angle_atom_site_label_2
_geom_angle_atom_site_label_3
_geom_angle_site_symmetry_3
_geom_angle
_geom_angle_publ_flag
C2 O2 C1 . 117.19(14) yes
C5 O3 C6 . 118.04(14) ?
O2 C1 C6 4_656 107.82(16) yes
O1 C2 O2 . 124.08(16) yes
O1 C2 C3 . 125.39(17) yes
O2 C2 C3 . 110.53(15) ?
C4 C3 C2 . 121.83(17) yes
C3 C4 C5 . 125.19(16) yes
O4 C5 O3 . 124.78(17) ?
O4 C5 C4 . 123.89(16) ?
O3 C5 C4 . 111.30(14) ?
O3 C6 C1 4_656 107.16(14) ?

loop_
_geom_bond_atom_site_label_1
_geom_bond_atom_site_label_2
_geom_bond_site_symmetry_2
_geom_bond_distance
_geom_bond_publ_flag
O1 C2 . 1.207(2) yes
O2 C2 . 1.346(2) yes
O2 C1 . 1.453(2) yes
O3 C5 . 1.344(2) no
O3 C6 . 1.458(2) no
O4 C5 . 1.206(2) no
C1 C6 4_656 1.496(3) no
C2 C3 . 1.483(2) yes
C3 C4 . 1.333(3) yes
C4 C5 . 1.481(3) no
C6 C1 4_656 1.497(3) yes

loop_
_geom_torsion_atom_site_label_1
_geom_torsion_atom_site_label_2
_geom_torsion_atom_site_label_3
_geom_torsion_atom_site_label_4
_geom_torsion_site_symmetry_4
_geom_torsion
C2 O2 C1 C6 4_656 -139.00(15)
C1 O2 C2 O1 . -7.4(2)
C1 O2 C2 C3 . 173.11(14)
O1 C2 C3 C4 . 24.0(3)
O2 C2 C3 C4 . -156.51(16)
C2 C3 C4 C5 . 0.3(3)
C6 O3 C5 O4 . 9.2(2)
C6 O3 C5 C4 . -172.48(15)
C3 C4 C5 O4 . -115.4(2)
C3 C4 C5 O3 . 66.2(2)
C5 O3 C6 C1 4_656 132.47(16)
